data_1528071
loop_
_publ_author_name
'Shpyrka, Z.M.'
'Mokraya, I.R.'
'Bruskov, V.A.'
'Bodak, O.I.'
'Zavalii, P.Yu.'
'Pecharskii, V.K.'

_publ_section_title
;
 Crystal structures of R1.22 Sc3 Ge4 (R= La, Ce, Pr, Nd and SM) and Ce3.66
 Y.86 Ge4
;
_journal_name_full 'Izvestiya Akademii Nauk SSSR, Neorganicheskie Materialy'
_journal_page_first 969
_journal_page_last 972
_journal_volume 26
_journal_year 1990
_chemical_formula_sum 'Ce3.66 Ge4 Y0.86'
_space_group_IT_number 62
_symmetry_space_group_name_Hall '-P 2ac 2n'
_symmetry_space_group_name_H-M 'P n m a'
_cell_angle_alpha 90
_cell_angle_beta 90
_cell_angle_gamma 90
_cell_formula_units_Z 4
_cell_length_a 7.754
_cell_length_b 14.99
_cell_length_c 7.918
_cell_volume 920.329
_citation_journal_id_ASTM IVNMAW
_cod_data_source_file Shpyrka_IVNMAW_1990_294.cif
_cod_data_source_block Ce3.66Ge4Y0.86
_cod_original_cell_volume 920.3287
_cod_database_code 1528071

loop_
_symmetry_equiv_pos_as_xyz
x,y,z
-x+1/2,-y,z+1/2
x+1/2,-y+1/2,-z+1/2
-x,y+1/2,-z
-x,-y,-z
x-1/2,y,-z-1/2
-x-1/2,y-1/2,z-1/2
x,-y-1/2,z

loop_
_atom_site_label
_atom_site_type_symbol
_atom_site_fract_x
_atom_site_fract_y
_atom_site_fract_z
_atom_site_occupancy
_atom_site_U_iso_or_equiv
Y1 Y 0.8034 0.25 0.5003 0.86 0.0
Ce2 Ce 0.1384 0.3822 0.3361 0.76 0.0
Ge2 Ge 0.4352 0.25 0.3815 1 0.0
Ge1 Ge 0.6883 0.25 0.8663 1 0.0
Ge3 Ge 0.298 0.4564 0.0377 1 0.0
Ce1 Ce 0.0107 0.5986 0.1808 1 0.0
Ce3 Ce 0.8034 0.25 0.5003 0.14 0.0
